data_7248545
loop_
_publ_author_name
'Paul, Anup'
'Gusm\~ao, Filipe'
'Mahmoud, Abdallah G.'
'Hazra, Susanta'
'Rako\<cevi\'c, Lazar'
'\<Sljuki\'c, Biljana'
'Khan, Rais Ahmad'
'Guedes da Silva, M. F\'atima C.'
'Pombeiro, Armando J. L.'

_publ_section_title
;
 Catalyzing towards clean energy: tuning the oxygen evolution reaction by
 amide-functionalized Co(ii) and Ni(ii) pristine coordination polymers
;
_journal_issue 21
_journal_name_full CrystEngComm
_journal_page_first 2755
_journal_page_last 2764
_journal_paper_doi 10.1039/D4CE00179F
_journal_volume 26
_journal_year 2024
_chemical_formula_sum 'C24 H20 Co N6 O8'
_chemical_formula_weight 579.39
_space_group_crystal_system triclinic
_space_group_IT_number 2
_space_group_name_Hall '-P 1'
_space_group_name_H-M_alt 'P -1'
_atom_sites_solution_hydrogens mixed
_atom_sites_solution_primary direct
_atom_sites_solution_secondary direct
_audit_creation_method SHELXL-2018/3
_audit_update_record
;
2023-11-16 deposited with the CCDC.	2024-04-25 downloaded from the CCDC.
;
_cell_angle_alpha 108.974(3)
_cell_angle_beta 90.541(3)
_cell_angle_gamma 114.662(3)
_cell_formula_units_Z 1
_cell_length_a 7.6976(5)
_cell_length_b 7.8986(5)
_cell_length_c 10.9820(7)
_cell_measurement_reflns_used 9851
_cell_measurement_temperature 298(2)
_cell_measurement_theta_max 26.12
_cell_measurement_theta_min 2.95
_cell_volume 565.59(7)
_computing_cell_refinement 'Bruker SAINT'
_computing_data_collection 'Bruker APEX2'
_computing_data_reduction 'Bruker SAINT'
_computing_molecular_graphics 'Ortep for Windows (Farrugia, 2012)'
_computing_publication_material 'WinGX publication routines (Farrugia, 2012)'
_computing_structure_refinement 'SHELXL-2018/3 (Sheldrick, 2018)'
_computing_structure_solution 'SIR-97 (Altomare et al., 1999)'
_diffrn_ambient_temperature 298(2)
_diffrn_measured_fraction_theta_full 0.999
_diffrn_measured_fraction_theta_max 0.996
_diffrn_measurement_device_type 'Bruker APEX-II CCD'
_diffrn_measurement_method '\f and \w scans'
_diffrn_radiation_type MoK\a
_diffrn_radiation_wavelength 0.71073
_diffrn_reflns_av_R_equivalents 0.0313
_diffrn_reflns_av_unetI/netI 0.0147
_diffrn_reflns_Laue_measured_fraction_full 0.999
_diffrn_reflns_Laue_measured_fraction_max 0.996
_diffrn_reflns_limit_h_max 9
_diffrn_reflns_limit_h_min -9
_diffrn_reflns_limit_k_max 9
_diffrn_reflns_limit_k_min -9
_diffrn_reflns_limit_l_max 13
_diffrn_reflns_limit_l_min -13
_diffrn_reflns_number 26886
_diffrn_reflns_point_group_measured_fraction_full 0.999
_diffrn_reflns_point_group_measured_fraction_max 0.996
_diffrn_reflns_theta_full 25.242
_diffrn_reflns_theta_max 26.145
_diffrn_reflns_theta_min 2.954
_exptl_absorpt_coefficient_mu 0.827
_exptl_absorpt_correction_T_max 0.950
_exptl_absorpt_correction_T_min 0.704
_exptl_absorpt_correction_type multi-scan
_exptl_absorpt_process_details sadabs
_exptl_crystal_colour pink
_exptl_crystal_density_diffrn 1.701
_exptl_crystal_density_method 'not measured'
_exptl_crystal_description block
_exptl_crystal_F_000 297
_exptl_crystal_size_max 0.360
_exptl_crystal_size_mid 0.290
_exptl_crystal_size_min 0.130
_refine_diff_density_max 0.261
_refine_diff_density_min -0.246
_refine_diff_density_rms 0.042
_refine_ls_extinction_method none
_refine_ls_goodness_of_fit_ref 1.118
_refine_ls_hydrogen_treatment mixed
_refine_ls_matrix_type full
_refine_ls_number_parameters 187
_refine_ls_number_reflns 2250
_refine_ls_number_restraints 0
_refine_ls_restrained_S_all 1.118
_refine_ls_R_factor_all 0.0238
_refine_ls_R_factor_gt 0.0218
_refine_ls_shift/su_max 0.000
_refine_ls_shift/su_mean 0.000
_refine_ls_structure_factor_coef Fsqd
_refine_ls_weighting_details 'w=1/[\s^2^(Fo^2^)+(0.0234P)^2^+0.2650P] where P=(Fo^2^+2Fc^2^)/3'
_refine_ls_weighting_scheme calc
_refine_ls_wR_factor_gt 0.0574
_refine_ls_wR_factor_ref 0.0588
_reflns_Friedel_coverage 0.000
_reflns_number_gt 2141
_reflns_number_total 2250
_reflns_threshold_expression 'I > 2\s(I)'
_cod_data_source_file d4ce00179f2.cif
_cod_data_source_block Co1
_cod_depositor_comments 'Adding full bibliography for 7248545--7248546.cif.'
_cod_original_cell_volume 565.59(6)
_cod_database_code 7248545
_shelx_shelxl_version_number 2018/3
_shelx_space_group_comment
;
The symmetry employed for this shelxl refinement is uniquely defined
by the following loop, which should always be used as a source of
symmetry information in preference to the above space-group names.
They are only intended as comments.
;
_shelx_estimated_absorpt_t_min 0.755
_shelx_estimated_absorpt_t_max 0.900

loop_
_space_group_symop_operation_xyz
'x, y, z'
'-x, -y, -z'

loop_
_atom_site_label
_atom_site_type_symbol
_atom_site_fract_x
_atom_site_fract_y
_atom_site_fract_z
_atom_site_U_iso_or_equiv
_atom_site_adp_type
_atom_site_occupancy
_atom_site_site_symmetry_order
_atom_site_calc_flag
_atom_site_refinement_flags_posn
_atom_site_refinement_flags_adp
_atom_site_refinement_flags_occupancy
_atom_site_disorder_assembly
_atom_site_disorder_group
C1 C 0.0993(2) -0.2688(2) 0.29328(14) 0.0266(3) Uani 1 1 d . . . . .
C2 C -0.0225(2) -0.2570(2) 0.40028(13) 0.0241(3) Uani 1 1 d . . . . .
C3 C 0.0308(2) -0.2705(2) 0.51694(14) 0.0288(3) Uani 1 1 d . . . . .
H3 H 0.145660 -0.278920 0.531378 0.035 Uiso 1 1 calc R U . . .
C4 C -0.0869(2) -0.2714(2) 0.61157(14) 0.0295(3) Uani 1 1 d . . . . .
H4 H -0.053755 -0.286385 0.687762 0.035 Uiso 1 1 calc R U . . .
C5 C -0.2548(2) -0.2499(2) 0.59299(13) 0.0247(3) Uani 1 1 d . . . . .
C6 C -0.3070(2) -0.2325(2) 0.47768(14) 0.0278(3) Uani 1 1 d . . . . .
H6 H -0.418081 -0.216429 0.465257 0.033 Uiso 1 1 calc R U . . .
C7 C -0.1922(2) -0.2393(2) 0.38132(14) 0.0277(3) Uani 1 1 d . . . . .
H7 H -0.229093 -0.231961 0.303039 0.033 Uiso 1 1 calc R U . . .
C8 C -0.3780(2) -0.2562(2) 0.69714(13) 0.0254(3) Uani 1 1 d . . . . .
C9 C -0.1709(2) -0.9195(2) 0.01984(14) 0.0274(3) Uani 1 1 d . . . . .
H9 H -0.093253 -0.936390 -0.042920 0.033 Uiso 1 1 calc R U . . .
C10 C -0.3748(2) -1.0451(2) 0.14896(15) 0.0293(3) Uani 1 1 d . . . . .
H10 H -0.438996 -1.146776 0.180748 0.035 Uiso 1 1 calc R U . . .
C11 C -0.4032(2) -0.8744(2) 0.19382(13) 0.0238(3) Uani 1 1 d . . . . .
C12 C -0.3015(2) -0.7249(2) 0.14582(14) 0.0254(3) Uani 1 1 d . . . . .
H12 H -0.315260 -0.607340 0.174083 0.030 Uiso 1 1 calc R U . . .
N1 N -0.18365(17) -0.74741(18) 0.05927(11) 0.0243(2) Uani 1 1 d . . . . .
N2 N -0.25907(19) -1.06927(19) 0.06200(13) 0.0309(3) Uani 1 1 d . . . . .
N3 N -0.47503(19) -0.1413(2) 0.71323(13) 0.0285(3) Uani 1 1 d . . . . .
O1 O 0.26808(17) -0.24249(19) 0.32103(11) 0.0384(3) Uani 1 1 d . . . . .
O2 O 0.01705(16) -0.30533(16) 0.18061(10) 0.0317(2) Uani 1 1 d . . . . .
O3 O 0.24906(17) -0.5285(2) 0.05617(13) 0.0346(3) Uani 1 1 d . . . . .
O4 O -0.39112(18) -0.35749(19) 0.76284(11) 0.0381(3) Uani 1 1 d . . . . .
Co1 Co 0.000000 -0.500000 0.000000 0.02186(9) Uani 1 2 d S . P . .
H03A H -0.434(3) -0.047(3) 0.6834(18) 0.033 Uiso 1 1 d . U . . .
H03B H 0.286(3) -0.486(3) 0.132(2) 0.033 Uiso 1 1 d . U . . .
H03C H 0.257(3) -0.637(3) 0.0235(18) 0.033 Uiso 1 1 d . U . . .

loop_
_atom_site_aniso_label
_atom_site_aniso_U_11
_atom_site_aniso_U_22
_atom_site_aniso_U_33
_atom_site_aniso_U_23
_atom_site_aniso_U_13
_atom_site_aniso_U_12
C1 0.0331(8) 0.0225(7) 0.0270(7) 0.0113(6) 0.0143(6) 0.0130(6)
C2 0.0268(7) 0.0219(7) 0.0215(6) 0.0069(5) 0.0098(5) 0.0097(6)
C3 0.0258(7) 0.0374(8) 0.0274(7) 0.0128(6) 0.0095(6) 0.0170(6)
C4 0.0316(8) 0.0399(8) 0.0232(7) 0.0155(6) 0.0094(6) 0.0185(7)
C5 0.0259(7) 0.0263(7) 0.0220(6) 0.0089(5) 0.0098(5) 0.0114(6)
C6 0.0279(7) 0.0346(8) 0.0255(7) 0.0112(6) 0.0087(6) 0.0177(6)
C7 0.0337(8) 0.0326(8) 0.0204(7) 0.0110(6) 0.0078(6) 0.0170(6)
C8 0.0243(7) 0.0296(7) 0.0223(7) 0.0100(6) 0.0083(5) 0.0113(6)
C9 0.0277(7) 0.0327(8) 0.0278(7) 0.0127(6) 0.0123(6) 0.0173(6)
C10 0.0272(7) 0.0318(8) 0.0360(8) 0.0191(7) 0.0119(6) 0.0144(6)
C11 0.0207(6) 0.0299(7) 0.0222(6) 0.0111(6) 0.0074(5) 0.0112(6)
C12 0.0268(7) 0.0261(7) 0.0267(7) 0.0110(6) 0.0128(6) 0.0135(6)
N1 0.0250(6) 0.0288(6) 0.0244(6) 0.0128(5) 0.0114(5) 0.0143(5)
N2 0.0311(7) 0.0314(7) 0.0385(7) 0.0158(6) 0.0141(6) 0.0189(6)
N3 0.0307(7) 0.0338(7) 0.0313(6) 0.0202(6) 0.0190(5) 0.0171(6)
O1 0.0340(6) 0.0529(7) 0.0395(6) 0.0232(6) 0.0191(5) 0.0245(6)
O2 0.0426(6) 0.0360(6) 0.0216(5) 0.0113(4) 0.0146(4) 0.0213(5)
O3 0.0370(6) 0.0410(7) 0.0343(6) 0.0165(5) 0.0086(5) 0.0230(5)
O4 0.0464(7) 0.0540(7) 0.0372(6) 0.0298(6) 0.0239(5) 0.0332(6)
Co1 0.02553(15) 0.02647(15) 0.02011(14) 0.01193(11) 0.01279(10) 0.01469(11)

loop_
_atom_type_symbol
_atom_type_description
_atom_type_scat_dispersion_real
_atom_type_scat_dispersion_imag
_atom_type_scat_source
C C 0.0033 0.0016 'International Tables Vol C Tables 4.2.6.8 and 6.1.1.4'
H H 0.0000 0.0000 'International Tables Vol C Tables 4.2.6.8 and 6.1.1.4'
N N 0.0061 0.0033 'International Tables Vol C Tables 4.2.6.8 and 6.1.1.4'
O O 0.0106 0.0060 'International Tables Vol C Tables 4.2.6.8 and 6.1.1.4'
Co Co 0.3494 0.9721 'International Tables Vol C Tables 4.2.6.8 and 6.1.1.4'

loop_
_geom_angle_atom_site_label_1
_geom_angle_atom_site_label_2
_geom_angle_atom_site_label_3
_geom_angle
_geom_angle_site_symmetry_1
_geom_angle_site_symmetry_3
_geom_angle_publ_flag
O1 C1 O2 125.52(13) . . ?
O1 C1 C2 118.90(13) . . ?
O2 C1 C2 115.57(13) . . ?
C7 C2 C3 119.35(13) . . ?
C7 C2 C1 120.38(13) . . ?
C3 C2 C1 120.24(13) . . ?
C4 C3 C2 120.12(14) . . ?
C4 C3 H3 119.9 . . ?
C2 C3 H3 119.9 . . ?
C3 C4 C5 120.21(13) . . ?
C3 C4 H4 119.9 . . ?
C5 C4 H4 119.9 . . ?
C6 C5 C4 119.93(13) . . ?
C6 C5 C8 122.21(13) . . ?
C4 C5 C8 117.80(13) . . ?
C7 C6 C5 119.46(13) . . ?
C7 C6 H6 120.3 . . ?
C5 C6 H6 120.3 . . ?
C6 C7 C2 120.85(13) . . ?
C6 C7 H7 119.6 . . ?
C2 C7 H7 119.6 . . ?
O4 C8 N3 122.52(13) . . ?
O4 C8 C5 121.87(13) . . ?
N3 C8 C5 115.61(12) . . ?
N2 C9 N1 125.96(13) . . ?
N2 C9 H9 117.0 . . ?
N1 C9 H9 117.0 . . ?
N2 C10 C11 122.60(13) . . ?
N2 C10 H10 118.7 . . ?
C11 C10 H10 118.7 . . ?
C10 C11 C12 116.72(13) . . ?
C10 C11 N3 119.28(13) . 2_446 ?
C12 C11 N3 123.95(13) . 2_446 ?
N1 C12 C11 120.99(13) . . ?
N1 C12 H12 119.5 . . ?
C11 C12 H12 119.5 . . ?
C9 N1 C12 117.45(12) . . ?
C9 N1 Co1 121.47(9) . . ?
C12 N1 Co1 120.84(10) . . ?
C9 N2 C10 116.22(13) . . ?
C8 N3 C11 124.42(13) . 2_446 ?
C8 N3 H03A 117.9(12) . . ?
C11 N3 H03A 114.8(12) 2_446 . ?
C1 O2 Co1 132.17(10) . . ?
Co1 O3 H03B 115.3(14) . . ?
Co1 O3 H03C 121.3(13) . . ?
H03B O3 H03C 107.9(18) . . ?
O2 Co1 O2 180.0 . 2_545 ?
O2 Co1 O3 86.19(5) . 2_545 ?
O2 Co1 O3 93.81(5) 2_545 2_545 ?
O2 Co1 O3 93.81(5) . . ?
O2 Co1 O3 86.19(5) 2_545 . ?
O3 Co1 O3 180.0 2_545 . ?
O2 Co1 N1 90.97(4) . 2_545 ?
O2 Co1 N1 89.03(4) 2_545 2_545 ?
O3 Co1 N1 90.03(5) 2_545 2_545 ?
O3 Co1 N1 89.97(5) . 2_545 ?
O2 Co1 N1 89.03(4) . . ?
O2 Co1 N1 90.97(4) 2_545 . ?
O3 Co1 N1 89.97(5) 2_545 . ?
O3 Co1 N1 90.03(5) . . ?
N1 Co1 N1 180.0 2_545 . ?

loop_
_geom_bond_atom_site_label_1
_geom_bond_atom_site_label_2
_geom_bond_distance
_geom_bond_site_symmetry_2
_geom_bond_publ_flag
C1 O1 1.2446(19) . ?
C1 O2 1.2714(18) . ?
C1 C2 1.5141(18) . ?
C2 C7 1.391(2) . ?
C2 C3 1.392(2) . ?
C3 C4 1.385(2) . ?
C3 H3 0.9300 . ?
C4 C5 1.393(2) . ?
C4 H4 0.9300 . ?
C5 C6 1.391(2) . ?
C5 C8 1.4926(18) . ?
C6 C7 1.387(2) . ?
C6 H6 0.9300 . ?
C7 H7 0.9300 . ?
C8 O4 1.2167(18) . ?
C8 N3 1.3700(19) . ?
C9 N2 1.329(2) . ?
C9 N1 1.3318(19) . ?
C9 H9 0.9300 . ?
C10 N2 1.3350(19) . ?
C10 C11 1.388(2) . ?
C10 H10 0.9300 . ?
C11 C12 1.388(2) . ?
C11 N3 1.4029(18) 2_446 ?
C12 N1 1.3413(17) . ?
C12 H12 0.9300 . ?
N1 Co1 2.1863(12) . ?
N3 H03A 0.855(19) . ?
O2 Co1 2.0394(10) . ?
O3 Co1 2.1295(11) . ?
O3 H03B 0.79(2) . ?
O3 H03C 0.84(2) . ?

loop_
_geom_torsion_atom_site_label_1
_geom_torsion_atom_site_label_2
_geom_torsion_atom_site_label_3
_geom_torsion_atom_site_label_4
_geom_torsion
_geom_torsion_site_symmetry_1
_geom_torsion_site_symmetry_2
_geom_torsion_site_symmetry_3
_geom_torsion_site_symmetry_4
_geom_torsion_publ_flag
O1 C1 C2 C7 165.09(14) . . . . ?
O2 C1 C2 C7 -14.74(19) . . . . ?
O1 C1 C2 C3 -17.1(2) . . . . ?
O2 C1 C2 C3 163.09(13) . . . . ?
C7 C2 C3 C4 1.6(2) . . . . ?
C1 C2 C3 C4 -176.21(14) . . . . ?
C2 C3 C4 C5 -2.8(2) . . . . ?
C3 C4 C5 C6 1.6(2) . . . . ?
C3 C4 C5 C8 178.77(14) . . . . ?
C4 C5 C6 C7 0.8(2) . . . . ?
C8 C5 C6 C7 -176.22(14) . . . . ?
C5 C6 C7 C2 -2.0(2) . . . . ?
C3 C2 C7 C6 0.8(2) . . . . ?
C1 C2 C7 C6 178.66(14) . . . . ?
C6 C5 C8 O4 144.97(16) . . . . ?
C4 C5 C8 O4 -32.1(2) . . . . ?
C6 C5 C8 N3 -34.8(2) . . . . ?
C4 C5 C8 N3 148.05(14) . . . . ?
N2 C10 C11 C12 -1.3(2) . . . . ?
N2 C10 C11 N3 -179.06(14) . . . 2_446 ?
C10 C11 C12 N1 0.7(2) . . . . ?
N3 C11 C12 N1 178.35(13) 2_446 . . . ?
N2 C9 N1 C12 -2.6(2) . . . . ?
N2 C9 N1 Co1 171.75(12) . . . . ?
C11 C12 N1 C9 1.1(2) . . . . ?
C11 C12 N1 Co1 -173.32(10) . . . . ?
N1 C9 N2 C10 2.1(2) . . . . ?
C11 C10 N2 C9 0.0(2) . . . . ?
O4 C8 N3 C11 0.7(2) . . . 2_446 ?
C5 C8 N3 C11 -179.53(13) . . . 2_446 ?
O1 C1 O2 Co1 46.6(2) . . . . ?
C2 C1 O2 Co1 -133.53(11) . . . . ?
